data_7224403
loop_
_publ_author_name
'Puttreddy, Rakesh'
'Beyeh, Ngong Kodiah'
'Rissanen, Kari'

_publ_section_title
;
 Conformational changes in Cmethyl-resorcinarene pyridine N-oxide
 inclusion complexes in the solid state
;
_journal_issue 26
_journal_name_full CrystEngComm
_journal_page_first 4971
_journal_paper_doi 10.1039/C6CE00240D
_journal_volume 18
_journal_year 2016
_chemical_formula_moiety '2(C6 H7 N O), C32 H32 O8'
_chemical_formula_sum 'C44 H46 N2 O10'
_chemical_formula_weight 762.83
_chemical_name_systematic
;
 ?
;
_space_group_crystal_system triclinic
_space_group_IT_number 2
_space_group_name_Hall '-P 1'
_space_group_name_H-M_alt 'P -1'
_symmetry_space_group_name_Hall '-P 1'
_symmetry_space_group_name_H-M 'P -1'
_atom_sites_solution_hydrogens mixed
_audit_creation_date 2016-01-06
_audit_creation_method
;
Olex2 1.2
(compiled 2015.09.30 svn.r3233 for OlexSys, GUI svn.r5103)
;
_audit_update_record
;
2016-01-28 deposited with the CCDC.
2016-02-26 downloaded from the CCDC.
;
_cell_angle_alpha 113.562(7)
_cell_angle_beta 94.266(6)
_cell_angle_gamma 90.364(6)
_cell_formula_units_Z 2
_cell_length_a 9.9521(7)
_cell_length_b 13.7594(10)
_cell_length_c 15.1539(12)
_cell_measurement_reflns_used 3155
_cell_measurement_temperature 120
_cell_measurement_theta_max 28.2270
_cell_measurement_theta_min 3.5260
_cell_volume 1895.3(3)
_computing_cell_refinement
;
CrysAlisPro, Agilent Technologies,
Version 1.171.37.35 (release 13-08-2014 CrysAlis171 .NET)
(compiled Aug 13 2014,18:06:01)
;
_computing_data_collection
;
CrysAlisPro, Agilent Technologies,
Version 1.171.37.35 (release 13-08-2014 CrysAlis171 .NET)
(compiled Aug 13 2014,18:06:01)
;
_computing_data_reduction
;
CrysAlisPro, Agilent Technologies,
Version 1.171.37.35 (release 13-08-2014 CrysAlis171 .NET)
(compiled Aug 13 2014,18:06:01)
;
_computing_molecular_graphics 'Olex2 (Dolomanov et al., 2009)'
_computing_publication_material 'Olex2 (Dolomanov et al., 2009)'
_computing_structure_refinement 'ShelXL (Sheldrick, 2015)'
_computing_structure_solution 'ShelXS (Sheldrick, 2008)'
_diffrn_ambient_temperature 120
_diffrn_detector 'CCD plate'
_diffrn_detector_area_resol_mean 8.0053
_diffrn_detector_type Eos
_diffrn_measured_fraction_theta_full 0.998
_diffrn_measured_fraction_theta_max 0.998
_diffrn_measurement_details
;
  1 omega  -48.00   46.00   1.0000   90.0000
omega____ theta____ kappa____ phi______ frames
    -      -18.1368   77.0000  120.0000 94

  2 omega    9.00   48.00   1.0000   90.0000
omega____ theta____ kappa____ phi______ frames
    -      -18.1368   77.0000  150.0000 39

  3 omega  -46.00   28.00   1.0000   90.0000
omega____ theta____ kappa____ phi______ frames
    -      -18.1368   77.0000   30.0000 74

  4 omega  -26.00   48.00   1.0000   90.0000
omega____ theta____ kappa____ phi______ frames
    -      -18.1368   77.0000 -120.0000 74

  5 omega   -9.00   35.00   1.0000   90.0000
omega____ theta____ kappa____ phi______ frames
    -       19.2305   77.0000    0.0000 44

  6 omega  -11.00   34.00   1.0000   90.0000
omega____ theta____ kappa____ phi______ frames
    -       19.2305   77.0000 -120.0000 45
;
_diffrn_measurement_device 'four-circle diffractometer'
_diffrn_measurement_device_type 'SuperNova, Single source at offset, Eos'
_diffrn_measurement_method '\w scans'
_diffrn_orient_matrix_UB_11 -0.0493178000
_diffrn_orient_matrix_UB_12 0.0371119000
_diffrn_orient_matrix_UB_13 0.0217761000
_diffrn_orient_matrix_UB_21 -0.0274494000
_diffrn_orient_matrix_UB_22 -0.0052708000
_diffrn_orient_matrix_UB_23 -0.0463198000
_diffrn_orient_matrix_UB_31 -0.0439331000
_diffrn_orient_matrix_UB_32 -0.0419845000
_diffrn_orient_matrix_UB_33 -0.0025063000
_diffrn_radiation_monochromator mirror
_diffrn_radiation_probe x-ray
_diffrn_radiation_type MoK\a
_diffrn_radiation_wavelength 0.71073
_diffrn_reflns_av_R_equivalents 0.0399
_diffrn_reflns_av_unetI/netI 0.0729
_diffrn_reflns_Laue_measured_fraction_full 0.998
_diffrn_reflns_Laue_measured_fraction_max 0.998
_diffrn_reflns_limit_h_max 11
_diffrn_reflns_limit_h_min -11
_diffrn_reflns_limit_k_max 16
_diffrn_reflns_limit_k_min -16
_diffrn_reflns_limit_l_max 18
_diffrn_reflns_limit_l_min -18
_diffrn_reflns_number 12446
_diffrn_reflns_point_group_measured_fraction_full 0.998
_diffrn_reflns_point_group_measured_fraction_max 0.998
_diffrn_reflns_theta_full 25.250
_diffrn_reflns_theta_max 25.249
_diffrn_reflns_theta_min 2.943
_diffrn_source 'SuperNova (Mo) X-ray Source'
_exptl_absorpt_coefficient_mu 0.095
_exptl_absorpt_correction_T_max 1.00000
_exptl_absorpt_correction_T_min 0.91323
_exptl_absorpt_correction_type multi-scan
_exptl_absorpt_process_details
;
CrysAlisPro, Agilent Technologies,
Version 1.171.37.35 (release 13-08-2014 CrysAlis171 .NET)
(compiled Aug 13 2014,18:06:01)
Empirical absorption correction using spherical harmonics,
 implemented in SCALE3 ABSPACK scaling algorithm.
;
_exptl_crystal_colour brown
_exptl_crystal_colour_primary brown
_exptl_crystal_density_diffrn 1.337
_exptl_crystal_description plate
_exptl_crystal_F_000 808
_exptl_crystal_size_max 0.37
_exptl_crystal_size_mid 0.13
_exptl_crystal_size_min 0.08
_refine_diff_density_max 0.246
_refine_diff_density_min -0.275
_refine_diff_density_rms 0.062
_refine_ls_extinction_method none
_refine_ls_goodness_of_fit_ref 1.050
_refine_ls_hydrogen_treatment mixed
_refine_ls_matrix_type full
_refine_ls_number_parameters 541
_refine_ls_number_reflns 6848
_refine_ls_number_restraints 0
_refine_ls_restrained_S_all 1.050
_refine_ls_R_factor_all 0.0855
_refine_ls_R_factor_gt 0.0518
_refine_ls_shift/su_max 0.000
_refine_ls_shift/su_mean 0.000
_refine_ls_structure_factor_coef Fsqd
_refine_ls_weighting_details 'w=1/[\s^2^(Fo^2^)+(0.0549P)^2^+0.1289P] where P=(Fo^2^+2Fc^2^)/3'
_refine_ls_weighting_scheme calc
_refine_ls_wR_factor_gt 0.1154
_refine_ls_wR_factor_ref 0.1339
_reflns_Friedel_coverage 0.000
_reflns_number_gt 4730
_reflns_number_total 6848
_reflns_threshold_expression 'I > 2\s(I)'
_cod_data_source_file c6ce00240d2.cif
_cod_data_source_block 3MePyNO_1
_cod_depositor_comments 'Adding full bibliography for 7224402--7224408.cif.'
_cod_database_code 7224403
_shelxl_version_number 2013-4
_chemical_oxdiff_formula 'C20 H20 N1 O9'
_shelx_space_group_comment
;
The symmetry employed for this shelxl refinement is uniquely defined
by the following loop, which should always be used as a source of
symmetry information in preference to the above space-group names.
They are only intended as comments.
;
_reflns_odcompleteness_completeness 99.78
_reflns_odcompleteness_iscentric 1
_reflns_odcompleteness_theta 26.32
_olex2_refinement_description
;
1. Fixed Uiso
 At 1.2 times of:
  All C(H) groups
 At 1.5 times of:
  All C(H,H,H) groups, All O(H) groups
2.a Ternary CH refined with riding coordinates:
 C7(H7), C14(H14), C21(H21), C28(H28)
2.b Aromatic/amide H refined with riding coordinates:
 C1A(H1A), C1B(H1B), C2(H2), C2A(H2A), C2B(H2B), C3A(H3A), C3B(H3B), C5(H5),
 C5A(H5A), C5B(H5B), C9(H9), C12(H12), C16(H16), C23(H23), C26(H26)
2.c Idealised Me refined as rotating group:
 C6A(H6AA,H6AB,H6AC), C6B(H6BA,H6BB,H6BC), C29(H29A,H29B,H29C), C30(H30A,H30B,
 H30C), C31(H31A,H31B,H31C), C32(H32A,H32B,H32C)
2.d Idealised tetrahedral OH refined as rotating group:
 O11(H11), O20(H20)
;
_olex2_submission_special_instructions 'No special instructions were received'

loop_
_space_group_symop_operation_xyz
'x, y, z'
'-x, -y, -z'

loop_
_atom_site_label
_atom_site_type_symbol
_atom_site_fract_x
_atom_site_fract_y
_atom_site_fract_z
_atom_site_U_iso_or_equiv
_atom_site_adp_type
_atom_site_occupancy
_atom_site_site_symmetry_order
_atom_site_calc_flag
_atom_site_refinement_flags_posn
O1A O -0.21358(18) 0.76943(13) -0.04000(12) 0.0331(4) Uani 1 1 d .
O1B O -0.03793(16) 0.33302(12) 0.29004(12) 0.0284(4) Uani 1 1 d .
O4 O 0.07591(18) 1.19786(14) 0.35107(13) 0.0309(4) Uani 1 1 d .
H4 H 0.037(3) 1.242(3) 0.320(2) 0.077(11) Uiso 1 1 d .
O6 O 0.34190(19) 1.08270(14) 0.07552(12) 0.0306(4) Uani 1 1 d .
H6 H 0.292(3) 1.133(3) 0.060(2) 0.072(11) Uiso 1 1 d .
O11 O -0.05812(16) 0.68816(13) 0.37582(13) 0.0301(4) Uani 1 1 d .
H11 H -0.0095 0.6475 0.3896 0.045 Uiso 1 1 calc GR
O13 O -0.05827(17) 1.01281(15) 0.34465(13) 0.0307(4) Uani 1 1 d .
H13 H -0.016(3) 1.073(2) 0.3525(19) 0.032(8) Uiso 1 1 d .
O18 O 0.37485(17) 0.39940(13) 0.10913(12) 0.0243(4) Uani 1 1 d .
H18 H 0.319(3) 0.340(3) 0.085(2) 0.073(11) Uiso 1 1 d .
O20 O 0.10341(16) 0.51031(13) 0.37953(12) 0.0282(4) Uani 1 1 d .
H20 H 0.0680 0.4514 0.3478 0.042 Uiso 1 1 calc GR
O25 O 0.30833(18) 0.85237(14) -0.01961(12) 0.0295(4) Uani 1 1 d .
H25 H 0.332(3) 0.921(2) 0.007(2) 0.063(11) Uiso 1 1 d .
O27 O 0.31570(17) 0.52492(13) 0.00825(12) 0.0252(4) Uani 1 1 d .
H27 H 0.360(4) 0.489(3) 0.043(3) 0.082(12) Uiso 1 1 d .
N1A N -0.1145(2) 0.77451(15) 0.02638(14) 0.0245(5) Uani 1 1 d .
N1B N -0.16621(19) 0.35980(15) 0.30520(15) 0.0239(5) Uani 1 1 d .
C1 C 0.3913(2) 1.02561(18) 0.20202(17) 0.0214(5) Uani 1 1 d .
C1A C -0.0344(3) 0.86313(19) 0.06797(18) 0.0296(6) Uani 1 1 d .
H1A H -0.0490 0.9207 0.0515 0.036 Uiso 1 1 calc R
C1B C -0.2652(3) 0.3016(2) 0.24045(19) 0.0323(6) Uani 1 1 d .
H1B H -0.2456 0.2416 0.1872 0.039 Uiso 1 1 calc R
C2 C 0.3569(2) 1.02469(17) 0.28908(16) 0.0192(5) Uani 1 1 d .
H2 H 0.4056 0.9826 0.3141 0.023 Uiso 1 1 calc R
C2A C 0.0692(3) 0.8675(2) 0.13503(18) 0.0330(7) Uani 1 1 d .
H2A H 0.1245 0.9285 0.1645 0.040 Uiso 1 1 calc R
C2B C -0.3963(3) 0.3316(3) 0.2536(2) 0.0433(8) Uani 1 1 d .
H2B H -0.4661 0.2912 0.2097 0.052 Uiso 1 1 calc R
C3 C 0.2540(2) 1.08300(17) 0.34072(17) 0.0203(5) Uani 1 1 d .
C3A C 0.0912(3) 0.7822(2) 0.15863(18) 0.0323(6) Uani 1 1 d .
H3A H 0.1621 0.7854 0.2034 0.039 Uiso 1 1 calc R
C3B C -0.4241(3) 0.4223(3) 0.3326(2) 0.0445(8) Uani 1 1 d .
H3B H -0.5126 0.4433 0.3408 0.053 Uiso 1 1 calc R
C4 C 0.1815(2) 1.14435(18) 0.30156(17) 0.0234(6) Uani 1 1 d .
C4A C 0.0082(2) 0.6912(2) 0.11596(17) 0.0265(6) Uani 1 1 d .
C4B C -0.3217(3) 0.4810(2) 0.3984(2) 0.0341(7) Uani 1 1 d .
C5 C 0.2105(2) 1.14684(18) 0.21419(17) 0.0250(6) Uani 1 1 d .
H5 H 0.1607 1.1879 0.1887 0.030 Uiso 1 1 calc R
C5A C -0.0947(2) 0.69018(19) 0.04984(17) 0.0242(6) Uani 1 1 d .
H5A H -0.1520 0.6303 0.0206 0.029 Uiso 1 1 calc R
C5B C -0.1929(2) 0.44617(18) 0.38362(18) 0.0257(6) Uani 1 1 d .
H5B H -0.1224 0.4831 0.4288 0.031 Uiso 1 1 calc R
C6 C 0.3147(2) 1.08720(18) 0.16523(17) 0.0228(6) Uani 1 1 d .
C6A C 0.0260(3) 0.5959(2) 0.13966(19) 0.0363(7) Uani 1 1 d .
H6AA H 0.0049 0.6132 0.2049 0.054 Uiso 1 1 calc GR
H6AB H 0.1177 0.5747 0.1330 0.054 Uiso 1 1 calc GR
H6AC H -0.0333 0.5387 0.0963 0.054 Uiso 1 1 calc GR
C6B C -0.3437(3) 0.5821(2) 0.4842(2) 0.0525(9) Uani 1 1 d .
H6BA H -0.3190 0.5729 0.5427 0.079 Uiso 1 1 calc GR
H6BB H -0.4370 0.5991 0.4822 0.079 Uiso 1 1 calc GR
H6BC H -0.2890 0.6388 0.4821 0.079 Uiso 1 1 calc GR
C7 C 0.2191(2) 1.07672(18) 0.43473(16) 0.0210(5) Uani 1 1 d .
H7 H 0.1543 1.1318 0.4628 0.025 Uiso 1 1 calc R
C8 C 0.1487(2) 0.97088(18) 0.41677(16) 0.0195(5) Uani 1 1 d .
C9 C 0.2107(2) 0.89528(17) 0.44328(16) 0.0196(5) Uani 1 1 d .
H9 H 0.2992 0.9096 0.4705 0.024 Uiso 1 1 calc R
C10 C 0.1483(2) 0.79912(18) 0.43163(16) 0.0199(5) Uani 1 1 d .
C11 C 0.0159(2) 0.77936(18) 0.38996(17) 0.0239(6) Uani 1 1 d .
C12 C -0.0484(2) 0.85157(19) 0.36127(17) 0.0258(6) Uani 1 1 d .
H12 H -0.1361 0.8361 0.3323 0.031 Uiso 1 1 calc R
C13 C 0.0153(2) 0.94658(19) 0.37480(17) 0.0236(6) Uani 1 1 d .
C14 C 0.2214(2) 0.71777(18) 0.45928(16) 0.0215(5) Uani 1 1 d .
H14 H 0.1548 0.6851 0.4846 0.026 Uiso 1 1 calc R
C15 C 0.2674(2) 0.62992(18) 0.36918(16) 0.0193(5) Uani 1 1 d .
C16 C 0.3662(2) 0.64910(18) 0.31660(16) 0.0197(5) Uani 1 1 d .
H16 H 0.4082 0.7163 0.3407 0.024 Uiso 1 1 calc R
C17 C 0.4050(2) 0.57399(17) 0.23082(16) 0.0180(5) Uani 1 1 d .
C18 C 0.3387(2) 0.47378(17) 0.19517(16) 0.0199(5) Uani 1 1 d .
C19 C 0.2395(2) 0.45105(19) 0.24489(17) 0.0210(5) Uani 1 1 d .
H19 H 0.198(2) 0.3807(18) 0.2203(16) 0.017(6) Uiso 1 1 d .
C20 C 0.2048(2) 0.52894(18) 0.33060(16) 0.0205(5) Uani 1 1 d .
C21 C 0.5135(2) 0.59857(18) 0.17591(17) 0.0206(5) Uani 1 1 d .
H21 H 0.5334 0.5306 0.1247 0.025 Uiso 1 1 calc R
C22 C 0.4616(2) 0.66844(17) 0.12514(16) 0.0184(5) Uani 1 1 d .
C23 C 0.5045(2) 0.77438(18) 0.15467(16) 0.0209(5) Uani 1 1 d .
H23 H 0.5681 0.8028 0.2074 0.025 Uiso 1 1 calc R
C24 C 0.4581(2) 0.84004(18) 0.11027(16) 0.0204(5) Uani 1 1 d .
C25 C 0.3632(2) 0.79552(18) 0.03041(17) 0.0228(6) Uani 1 1 d .
C26 C 0.3196(2) 0.69065(18) -0.00178(17) 0.0225(5) Uani 1 1 d .
H26 H 0.2574 0.6618 -0.0554 0.027 Uiso 1 1 calc R
C27 C 0.3674(2) 0.62828(17) 0.04486(17) 0.0202(5) Uani 1 1 d .
C28 C 0.5027(2) 0.95698(17) 0.14715(17) 0.0220(5) Uani 1 1 d .
H28 H 0.5124 0.9728 0.0903 0.026 Uiso 1 1 calc R
C29 C 0.6389(2) 0.98435(18) 0.20706(18) 0.0273(6) Uani 1 1 d .
H29A H 0.6662 1.0563 0.2206 0.041 Uiso 1 1 calc GR
H29B H 0.7050 0.9374 0.1715 0.041 Uiso 1 1 calc GR
H29C H 0.6308 0.9766 0.2667 0.041 Uiso 1 1 calc GR
C30 C 0.3426(2) 1.10385(18) 0.50734(17) 0.0241(6) Uani 1 1 d .
H30A H 0.4123 1.0557 0.4800 0.036 Uiso 1 1 calc GR
H30B H 0.3187 1.0978 0.5652 0.036 Uiso 1 1 calc GR
H30C H 0.3745 1.1752 0.5225 0.036 Uiso 1 1 calc GR
C31 C 0.3353(2) 0.76552(19) 0.53923(17) 0.0257(6) Uani 1 1 d .
H31A H 0.4057 0.7945 0.5159 0.039 Uiso 1 1 calc GR
H31B H 0.3706 0.7113 0.5581 0.039 Uiso 1 1 calc GR
H31C H 0.3012 0.8208 0.5939 0.039 Uiso 1 1 calc GR
C32 C 0.6452(2) 0.64056(19) 0.23902(18) 0.0251(6) Uani 1 1 d .
H32A H 0.7106 0.6550 0.2019 0.038 Uiso 1 1 calc GR
H32B H 0.6785 0.5884 0.2614 0.038 Uiso 1 1 calc GR
H32C H 0.6294 0.7047 0.2934 0.038 Uiso 1 1 calc GR

loop_
_atom_site_aniso_label
_atom_site_aniso_U_11
_atom_site_aniso_U_22
_atom_site_aniso_U_33
_atom_site_aniso_U_23
_atom_site_aniso_U_13
_atom_site_aniso_U_12
O1A 0.0407(11) 0.0269(10) 0.0298(10) 0.0130(9) -0.0177(8) -0.0048(8)
O1B 0.0184(9) 0.0253(9) 0.0406(11) 0.0120(9) 0.0039(8) 0.0037(7)
O4 0.0319(11) 0.0337(10) 0.0311(10) 0.0156(9) 0.0096(8) 0.0156(8)
O6 0.0441(12) 0.0289(10) 0.0233(10) 0.0144(9) 0.0079(8) 0.0109(8)
O11 0.0217(10) 0.0302(10) 0.0357(11) 0.0106(9) 0.0012(8) -0.0057(7)
O13 0.0236(10) 0.0324(11) 0.0359(11) 0.0141(9) -0.0010(8) 0.0051(8)
O18 0.0272(10) 0.0206(9) 0.0203(9) 0.0033(8) 0.0015(8) 0.0014(7)
O20 0.0269(10) 0.0257(10) 0.0273(10) 0.0051(8) 0.0062(8) -0.0098(7)
O25 0.0397(11) 0.0253(11) 0.0233(10) 0.0106(9) -0.0039(8) 0.0021(8)
O27 0.0288(10) 0.0225(9) 0.0204(9) 0.0049(8) -0.0008(8) -0.0011(7)
N1A 0.0249(12) 0.0258(11) 0.0184(11) 0.0052(10) -0.0030(9) 0.0000(9)
N1B 0.0204(11) 0.0261(11) 0.0301(12) 0.0166(10) 0.0002(9) 0.0007(9)
C1 0.0214(13) 0.0200(13) 0.0211(13) 0.0068(11) -0.0003(10) -0.0018(10)
C1A 0.0315(15) 0.0265(14) 0.0262(14) 0.0058(12) 0.0029(12) -0.0057(11)
C1B 0.0369(17) 0.0358(16) 0.0263(15) 0.0168(13) -0.0091(12) -0.0124(12)
C2 0.0186(13) 0.0178(12) 0.0193(13) 0.0062(11) -0.0035(10) -0.0006(9)
C2A 0.0252(15) 0.0360(16) 0.0253(15) -0.0008(13) 0.0023(12) -0.0063(11)
C2B 0.0283(17) 0.071(2) 0.0435(19) 0.0397(18) -0.0157(14) -0.0148(15)
C3 0.0218(13) 0.0177(12) 0.0193(13) 0.0056(11) 0.0004(10) 0.0004(9)
C3A 0.0222(15) 0.0426(17) 0.0217(14) 0.0022(13) 0.0000(11) 0.0032(12)
C3B 0.0252(16) 0.078(2) 0.054(2) 0.051(2) 0.0047(15) 0.0097(15)
C4 0.0239(14) 0.0206(13) 0.0226(13) 0.0047(11) 0.0044(11) 0.0069(10)
C4A 0.0214(14) 0.0335(15) 0.0186(13) 0.0038(12) 0.0030(11) 0.0064(11)
C4B 0.0267(15) 0.0474(17) 0.0457(18) 0.0353(15) 0.0118(13) 0.0129(12)
C5 0.0277(14) 0.0217(13) 0.0253(14) 0.0096(12) -0.0011(11) 0.0041(10)
C5A 0.0271(14) 0.0228(13) 0.0218(13) 0.0086(11) -0.0014(11) -0.0008(10)
C5B 0.0259(14) 0.0260(14) 0.0290(15) 0.0150(12) 0.0029(11) 0.0001(10)
C6 0.0272(14) 0.0221(13) 0.0197(13) 0.0088(11) 0.0035(11) 0.0013(10)
C6A 0.0396(17) 0.0426(17) 0.0248(15) 0.0120(13) -0.0014(12) 0.0149(13)
C6B 0.055(2) 0.058(2) 0.057(2) 0.0324(18) 0.0313(17) 0.0317(16)
C7 0.0203(13) 0.0207(12) 0.0196(13) 0.0051(11) 0.0044(10) 0.0041(9)
C8 0.0182(13) 0.0247(13) 0.0122(12) 0.0032(11) 0.0050(10) 0.0011(10)
C9 0.0153(12) 0.0271(13) 0.0136(12) 0.0051(11) 0.0028(10) 0.0013(10)
C10 0.0193(13) 0.0230(13) 0.0141(12) 0.0033(11) 0.0058(10) -0.0022(9)
C11 0.0217(14) 0.0258(13) 0.0184(13) 0.0025(11) 0.0048(10) -0.0035(10)
C12 0.0133(13) 0.0352(15) 0.0228(14) 0.0053(12) 0.0006(10) -0.0002(10)
C13 0.0191(14) 0.0302(14) 0.0193(13) 0.0072(12) 0.0038(10) 0.0050(10)
C14 0.0205(13) 0.0234(13) 0.0192(13) 0.0073(11) 0.0010(10) -0.0048(10)
C15 0.0178(13) 0.0240(13) 0.0158(12) 0.0081(11) -0.0009(10) 0.0007(9)
C16 0.0192(13) 0.0190(12) 0.0190(13) 0.0063(11) -0.0025(10) -0.0016(9)
C17 0.0150(12) 0.0228(13) 0.0169(12) 0.0090(11) -0.0011(10) 0.0016(9)
C18 0.0199(13) 0.0216(13) 0.0172(12) 0.0071(11) 0.0002(10) 0.0066(10)
C19 0.0192(13) 0.0178(13) 0.0239(14) 0.0071(11) -0.0041(10) -0.0029(10)
C20 0.0182(13) 0.0258(13) 0.0186(13) 0.0104(11) 0.0011(10) -0.0013(10)
C21 0.0195(13) 0.0203(12) 0.0192(13) 0.0047(11) 0.0034(10) 0.0021(9)
C22 0.0159(12) 0.0223(13) 0.0165(12) 0.0067(11) 0.0046(10) 0.0019(9)
C23 0.0187(13) 0.0263(13) 0.0146(12) 0.0051(11) 0.0015(10) 0.0012(10)
C24 0.0197(13) 0.0218(13) 0.0172(13) 0.0039(11) 0.0080(10) 0.0028(10)
C25 0.0263(14) 0.0263(14) 0.0166(13) 0.0091(11) 0.0039(10) 0.0076(10)
C26 0.0245(14) 0.0255(14) 0.0140(12) 0.0045(11) 0.0009(10) 0.0021(10)
C27 0.0218(13) 0.0181(12) 0.0186(13) 0.0044(11) 0.0059(10) 0.0014(10)
C28 0.0251(14) 0.0228(13) 0.0179(13) 0.0076(11) 0.0047(10) 0.0024(10)
C29 0.0222(14) 0.0235(13) 0.0323(15) 0.0064(12) 0.0059(11) -0.0011(10)
C30 0.0249(14) 0.0225(13) 0.0204(13) 0.0038(11) 0.0013(10) -0.0020(10)
C31 0.0323(15) 0.0253(13) 0.0196(13) 0.0096(11) -0.0016(11) -0.0009(11)
C32 0.0190(13) 0.0309(14) 0.0291(14) 0.0156(12) 0.0025(11) -0.0004(10)

loop_
_atom_type_symbol
_atom_type_description
_atom_type_scat_dispersion_real
_atom_type_scat_dispersion_imag
_atom_type_scat_source
C C 0.0033 0.0016 'International Tables Vol C Tables 4.2.6.8 and 6.1.1.4'
H H 0.0000 0.0000 'International Tables Vol C Tables 4.2.6.8 and 6.1.1.4'
N N 0.0061 0.0033 'International Tables Vol C Tables 4.2.6.8 and 6.1.1.4'
O O 0.0106 0.0060 'International Tables Vol C Tables 4.2.6.8 and 6.1.1.4'

loop_
_geom_angle_atom_site_label_1
_geom_angle_atom_site_label_2
_geom_angle_atom_site_label_3
_geom_angle
C4 O4 H4 109.5(19)
C6 O6 H6 111(2)
C11 O11 H11 109.5
C13 O13 H13 115.7(17)
C18 O18 H18 113(2)
C20 O20 H20 109.5
C25 O25 H25 114(2)
C27 O27 H27 109(2)
O1A N1A C1A 119.4(2)
O1A N1A C5A 119.61(19)
C1A N1A C5A 121.0(2)
O1B N1B C5B 119.59(19)
C1B N1B O1B 119.1(2)
C1B N1B C5B 121.2(2)
C2 C1 C28 121.2(2)
C6 C1 C2 116.8(2)
C6 C1 C28 121.9(2)
N1A C1A H1A 120.3
N1A C1A C2A 119.3(2)
C2A C1A H1A 120.3
N1B C1B H1B 120.4
N1B C1B C2B 119.3(3)
C2B C1B H1B 120.4
C1 C2 H2 118.1
C3 C2 C1 123.8(2)
C3 C2 H2 118.1
C1A C2A H2A 119.9
C3A C2A C1A 120.3(2)
C3A C2A H2A 119.9
C1B C2B H2B 120.1
C1B C2B C3B 119.8(3)
C3B C2B H2B 120.1
C2 C3 C7 121.3(2)
C4 C3 C2 117.2(2)
C4 C3 C7 121.5(2)
C2A C3A H3A 119.8
C2A C3A C4A 120.3(2)
C4A C3A H3A 119.8
C2B C3B H3B 119.9
C4B C3B C2B 120.3(3)
C4B C3B H3B 119.9
O4 C4 C3 116.7(2)
O4 C4 C5 122.0(2)
C3 C4 C5 121.3(2)
C3A C4A C6A 122.9(2)
C5A C4A C3A 117.7(2)
C5A C4A C6A 119.4(2)
C3B C4B C5B 117.7(3)
C3B C4B C6B 123.2(3)
C5B C4B C6B 119.0(3)
C4 C5 H5 120.3
C4 C5 C6 119.4(2)
C6 C5 H5 120.3
N1A C5A C4A 121.4(2)
N1A C5A H5A 119.3
C4A C5A H5A 119.3
N1B C5B C4B 121.6(2)
N1B C5B H5B 119.2
C4B C5B H5B 119.2
O6 C6 C1 117.2(2)
O6 C6 C5 121.2(2)
C1 C6 C5 121.5(2)
C4A C6A H6AA 109.5
C4A C6A H6AB 109.5
C4A C6A H6AC 109.5
H6AA C6A H6AB 109.5
H6AA C6A H6AC 109.5
H6AB C6A H6AC 109.5
C4B C6B H6BA 109.5
C4B C6B H6BB 109.5
C4B C6B H6BC 109.5
H6BA C6B H6BB 109.5
H6BA C6B H6BC 109.5
H6BB C6B H6BC 109.5
C3 C7 H7 106.7
C8 C7 C3 111.81(18)
C8 C7 H7 106.7
C30 C7 C3 111.00(19)
C30 C7 H7 106.7
C30 C7 C8 113.52(19)
C9 C8 C7 122.2(2)
C9 C8 C13 116.7(2)
C13 C8 C7 121.2(2)
C8 C9 H9 117.9
C8 C9 C10 124.1(2)
C10 C9 H9 117.9
C9 C10 C14 122.2(2)
C11 C10 C9 116.8(2)
C11 C10 C14 121.0(2)
O11 C11 C10 122.6(2)
C12 C11 O11 116.5(2)
C12 C11 C10 120.9(2)
C11 C12 H12 119.5
C11 C12 C13 121.0(2)
C13 C12 H12 119.5
O13 C13 C8 123.3(2)
O13 C13 C12 116.2(2)
C12 C13 C8 120.5(2)
C10 C14 H14 106.7
C10 C14 C15 109.61(19)
C10 C14 C31 113.75(19)
C15 C14 H14 106.7
C15 C14 C31 112.87(19)
C31 C14 H14 106.7
C16 C15 C14 121.5(2)
C20 C15 C14 121.46(19)
C20 C15 C16 116.8(2)
C15 C16 H16 118.1
C17 C16 C15 123.8(2)
C17 C16 H16 118.1
C16 C17 C18 117.1(2)
C16 C17 C21 122.0(2)
C18 C17 C21 120.98(19)
O18 C18 C17 117.4(2)
O18 C18 C19 121.4(2)
C19 C18 C17 121.2(2)
C18 C19 H19 119.6(13)
C20 C19 C18 119.4(2)
C20 C19 H19 120.9(13)
O20 C20 C15 117.40(19)
O20 C20 C19 120.80(19)
C19 C20 C15 121.8(2)
C17 C21 H21 106.2
C17 C21 C32 112.08(19)
C22 C21 C17 111.64(18)
C22 C21 H21 106.2
C22 C21 C32 113.88(19)
C32 C21 H21 106.2
C23 C22 C21 123.0(2)
C23 C22 C27 116.2(2)
C27 C22 C21 120.8(2)
C22 C23 H23 117.9
C24 C23 C22 124.2(2)
C24 C23 H23 117.9
C23 C24 C25 117.0(2)
C23 C24 C28 122.8(2)
C25 C24 C28 120.2(2)
O25 C25 C24 122.8(2)
O25 C25 C26 116.6(2)
C26 C25 C24 120.6(2)
C25 C26 H26 119.7
C27 C26 C25 120.6(2)
C27 C26 H26 119.7
O27 C27 C22 122.3(2)
C26 C27 O27 116.2(2)
C26 C27 C22 121.4(2)
C1 C28 H28 107.1
C1 C28 C29 111.96(19)
C24 C28 C1 109.36(18)
C24 C28 H28 107.1
C24 C28 C29 113.87(19)
C29 C28 H28 107.1
C28 C29 H29A 109.5
C28 C29 H29B 109.5
C28 C29 H29C 109.5
H29A C29 H29B 109.5
H29A C29 H29C 109.5
H29B C29 H29C 109.5
C7 C30 H30A 109.5
C7 C30 H30B 109.5
C7 C30 H30C 109.5
H30A C30 H30B 109.5
H30A C30 H30C 109.5
H30B C30 H30C 109.5
C14 C31 H31A 109.5
C14 C31 H31B 109.5
C14 C31 H31C 109.5
H31A C31 H31B 109.5
H31A C31 H31C 109.5
H31B C31 H31C 109.5
C21 C32 H32A 109.5
C21 C32 H32B 109.5
C21 C32 H32C 109.5
H32A C32 H32B 109.5
H32A C32 H32C 109.5
H32B C32 H32C 109.5

loop_
_geom_bond_atom_site_label_1
_geom_bond_atom_site_label_2
_geom_bond_distance
O1A N1A 1.336(2)
O1B N1B 1.342(2)
O4 H4 0.97(3)
O4 C4 1.377(3)
O6 H6 0.95(3)
O6 C6 1.383(3)
O11 H11 0.8200
O11 C11 1.383(3)
O13 H13 0.88(3)
O13 C13 1.366(3)
O18 H18 0.91(3)
O18 C18 1.373(3)
O20 H20 0.8200
O20 C20 1.376(3)
O25 H25 0.89(3)
O25 C25 1.379(3)
O27 H27 0.95(4)
O27 C27 1.383(3)
N1A C1A 1.348(3)
N1A C5A 1.354(3)
N1B C1B 1.339(3)
N1B C5B 1.348(3)
C1 C2 1.392(3)
C1 C6 1.390(3)
C1 C28 1.528(3)
C1A H1A 0.9300
C1A C2A 1.376(4)
C1B H1B 0.9300
C1B C2B 1.375(4)
C2 H2 0.9300
C2 C3 1.390(3)
C2A H2A 0.9300
C2A C3A 1.371(4)
C2B H2B 0.9300
C2B C3B 1.387(4)
C3 C4 1.389(3)
C3 C7 1.526(3)
C3A H3A 0.9300
C3A C4A 1.389(3)
C3B H3B 0.9300
C3B C4B 1.372(4)
C4 C5 1.389(3)
C4A C5A 1.375(3)
C4A C6A 1.500(3)
C4B C5B 1.374(3)
C4B C6B 1.508(4)
C5 H5 0.9300
C5 C6 1.392(3)
C5A H5A 0.9300
C5B H5B 0.9300
C6A H6AA 0.9600
C6A H6AB 0.9600
C6A H6AC 0.9600
C6B H6BA 0.9600
C6B H6BB 0.9600
C6B H6BC 0.9600
C7 H7 0.9800
C7 C8 1.526(3)
C7 C30 1.525(3)
C8 C9 1.389(3)
C8 C13 1.406(3)
C9 H9 0.9300
C9 C10 1.398(3)
C10 C11 1.395(3)
C10 C14 1.516(3)
C11 C12 1.378(3)
C12 H12 0.9300
C12 C13 1.382(3)
C14 H14 0.9800
C14 C15 1.522(3)
C14 C31 1.528(3)
C15 C16 1.397(3)
C15 C20 1.395(3)
C16 H16 0.9300
C16 C17 1.383(3)
C17 C18 1.403(3)
C17 C21 1.525(3)
C18 C19 1.391(3)
C19 H19 0.96(2)
C19 C20 1.383(3)
C21 H21 0.9800
C21 C22 1.523(3)
C21 C32 1.526(3)
C22 C23 1.396(3)
C22 C27 1.397(3)
C23 H23 0.9300
C23 C24 1.388(3)
C24 C25 1.401(3)
C24 C28 1.528(3)
C25 C26 1.381(3)
C26 H26 0.9300
C26 C27 1.379(3)
C28 H28 0.9800
C28 C29 1.530(3)
C29 H29A 0.9600
C29 H29B 0.9600
C29 H29C 0.9600
C30 H30A 0.9600
C30 H30B 0.9600
C30 H30C 0.9600
C31 H31A 0.9600
C31 H31B 0.9600
C31 H31C 0.9600
C32 H32A 0.9600
C32 H32B 0.9600
C32 H32C 0.9600
